data_2012311
loop_
_publ_author_name
'Baxley, Gregory T.'
'Stiegman, Albert E.'
'Nieckarz, Gregory F.'
'Weakley, Timothy J. R.'
'Tyler, David R.'
'Gilbertson, John'

_publ_section_title
;\m-Bis(diphenylphosphino)methane-<i>P</i>:<i>P</i>'-octacarbonyldimanganese(<i>Mn</i>--<i>Mn</i>)
 and its toluene hemisolvate
;
_journal_issue 11
_journal_name_full 'Acta Crystallographica Section C'
_journal_page_first 1292
_journal_page_last 1294
_journal_paper_doi 10.1107/S0108270101013130
_journal_volume 57
_journal_year 2001
_chemical_formula_iupac '[Mn2 (C O)8 (C25 H22 P2)] , 0.5C7 H8'
_chemical_formula_moiety 'C33 H22 Mn2 O8 P2 , 0.5C7 H8 '
_chemical_formula_sum 'C36.5 H26 Mn2 O8 P2'
_chemical_formula_weight 764.43
_chemical_name_systematic
;
\m-Bis(diphenylphosphino)methane-P:P'-octacarbonyldimanganese(Mn-Mn) toluene
hemisolvate
;
_space_group_IT_number 110
_symmetry_cell_setting tetragonal
_symmetry_space_group_name_Hall 'I 4bw -2c'
_symmetry_space_group_name_H-M 'I 41 c d'
_cell_angle_alpha 90
_cell_angle_beta 90
_cell_angle_gamma 90
_cell_formula_units_Z 16
_cell_length_a 18.286(2)
_cell_length_b 18.286(2)
_cell_length_c 41.345(6)
_cell_measurement_reflns_used 25
_cell_measurement_temperature 294
_cell_measurement_theta_max 16.0
_cell_measurement_theta_min 15.5
_cell_volume 13825(3)
_computing_cell_refinement 'CAD-4-PC Software'
_computing_data_collection 'CAD-4-PC Software (Enraf-Nonius, 1993)'
_computing_data_reduction 'TEXSAN (Molecular Structure Corporation, 1997)'
_computing_publication_material TEXSAN
_computing_structure_refinement TEXSAN
_computing_structure_solution TEXSAN
_diffrn_ambient_temperature 294
_diffrn_measured_fraction_theta_full .95
_diffrn_measured_fraction_theta_max .817
_diffrn_measurement_device 'Enraf-Nonius CAD-4'
_diffrn_measurement_method '\w scans'
_diffrn_radiation_monochromator graphite
_diffrn_radiation_source 'sealed X-ray tube'
_diffrn_radiation_type 'Mo K\a'
_diffrn_radiation_wavelength .71073
_diffrn_reflns_av_R_equivalents .000
_diffrn_reflns_limit_h_max 21
_diffrn_reflns_limit_h_min 0
_diffrn_reflns_limit_k_max 15
_diffrn_reflns_limit_k_min 0
_diffrn_reflns_limit_l_max 49
_diffrn_reflns_limit_l_min 0
_diffrn_reflns_number 3084
_diffrn_reflns_reduction_process 'Lp corrections applied'
_diffrn_reflns_theta_full 21
_diffrn_reflns_theta_max 25.0
_diffrn_reflns_theta_min 1.6
_diffrn_standards_decay_% 1.1
_diffrn_standards_interval_time 60
_diffrn_standards_number 3
_exptl_absorpt_coefficient_mu .87
_exptl_absorpt_correction_T_max .77
_exptl_absorpt_correction_T_min .72
_exptl_absorpt_correction_type \y-scan
_exptl_absorpt_process_details '(North et al., 1968)'
_exptl_crystal_colour yellow
_exptl_crystal_density_diffrn 1.469
_exptl_crystal_density_meas ?
_exptl_crystal_description block
_exptl_crystal_F_000 6224.00
_exptl_crystal_size_max .36
_exptl_crystal_size_mid .32
_exptl_crystal_size_min .29
_refine_diff_density_max .48
_refine_diff_density_min -.48
_refine_ls_extinction_method none
_refine_ls_goodness_of_fit_all 1.32
_refine_ls_goodness_of_fit_ref 1.31
_refine_ls_hydrogen_treatment constr
_refine_ls_matrix_type full
_refine_ls_number_constraints 0
_refine_ls_number_parameters 438
_refine_ls_number_reflns 3084
_refine_ls_number_restraints 0
_refine_ls_R_factor_all .065
_refine_ls_R_factor_gt .045
_refine_ls_shift/su_max .005
_refine_ls_shift/su_mean .001
_refine_ls_structure_factor_coef Fsqd
_refine_ls_weighting_details 'w = 4Fo^2^/[\s^2^(I) + (0.02I)^2^]'
_refine_ls_weighting_scheme calc
_refine_ls_wR_factor_all .079
_refine_ls_wR_factor_ref .038
_reflns_number_gt 2520
_reflns_number_total 3084
_reflns_threshold_expression I>1\s(I)
_cod_data_source_file fr1342.cif
_cod_data_source_block II
_cod_depositor_comments
;
The following automatic conversions were performed:

'_exptl_crystal_density_meas' value 'not measured' was changed to '?'
- the value is perceived as not measured.

Automatic conversion script
Id: cif_fix_values 3008 2015-01-20 13:52:24Z robertas 
;
_cod_original_cell_volume 13824(3)
_cod_original_sg_symbol_Hall 'I 41b -2c'
_cod_database_code 2012311

loop_
_symmetry_equiv_pos_as_xyz
'  +x,  +y,  +z'
'  -x,  +y,1/2+z'
'  +y,1/2-x,1/4+z'
'  +y,1/2+x,3/4+z'
'  -x,  -y,  +z'
'  +x,  -y,1/2+z'
'  -y,1/2+x,1/4+z'
'  -y,1/2-x,3/4+z'
1/2+x,1/2+y,1/2+z
'1/2-x,1/2+y,  +z'
'1/2+y,  -x,3/4+z'
'1/2+y,  +x,1/4+z'
1/2-x,1/2-y,1/2+z
'1/2+x,1/2-y,  +z'
'1/2-y,  +x,3/4+z'
'1/2-y,  -x,1/4+z'

loop_
_atom_site_label
_atom_site_fract_x
_atom_site_fract_y
_atom_site_fract_z
_atom_site_U_iso_or_equiv
_atom_site_adp_type
_atom_site_calc_flag
_atom_site_calc_attached_atom
_atom_site_refinement_flags
_atom_site_occupancy
Mn1 .68920(5) .64484(5) .5000 .0407(3) Uani d ? . 1.000
Mn2 .60238(5) .63975(5) .55966(3) .0423(3) Uani d ? . 1.000
P1 .64564(9) .76189(9) .49097(5) .0368(5) Uani d ? . 1.000
P2 .62335(9) .76355(9) .56508(5) .0372(5) Uani d ? . 1.000
O1 .7646(3) .6396(3) .43734(13) .0691(19) Uani d ? . 1.000
O2 .5559(3) .5771(3) .47107(16) .082(2) Uani d ? . 1.000
O3 .7437(3) .4977(3) .51898(14) .0719(18) Uani d ? . 1.000
O4 .8217(3) .6932(3) .53497(13) .0661(19) Uani d ? . 1.000
O5 .4660(3) .6708(3) .52227(13) .0621(18) Uani d ? . 1.000
O6 .5775(3) .4832(3) .5466(2) .100(3) Uani d ? . 1.000
O7 .7452(3) .5935(3) .58729(13) .0612(17) Uani d ? . 1.000
O8 .5286(3) .6288(4) .62228(16) .096(2) Uani d ? . 1.000
C1 .7347(4) .6432(4) .46202(18) .047(2) Uani d ? . 1.000
C2 .6059(5) .6045(4) .48308(19) .059(3) Uani d ? . 1.000
C3 .7212(4) .5536(4) .51171(18) .051(2) Uani d ? . 1.000
C4 .7675(4) .6781(4) .52275(16) .044(2) Uani d ? . 1.000
C5 .5198(5) .6602(4) .53607(18) .051(2) Uani d ? . 1.000
C6 .5877(4) .5436(4) .5513(2) .063(3) Uani d ? . 1.000
C7 .6914(4) .6143(4) .57623(18) .046(2) Uani d ? . 1.000
C8 .5571(4) .6344(4) .5978(2) .059(3) Uani d ? . 1.000
C9 .6160(4) .8131(4) .52706(17) .047(2) Uani d ? . 1.000
C10 .5679(3) .7658(4) .46352(16) .0386(19) Uani d ? . 1.000
C11 .4998(4) .7940(4) .47055(19) .063(2) Uani d ? . 1.000
C12 .4432(5) .7943(6) .4482(3) .084(4) Uani d ? . 1.000
C13 .4556(5) .7673(6) .4180(3) .078(3) Uani d ? . 1.000
C14 .5226(5) .7392(6) .4103(2) .077(3) Uani d ? . 1.000
C15 .5774(4) .7376(5) .43250(19) .060(3) Uani d ? . 1.000
C16 .5576(4) .8158(4) .58945(16) .0385(19) Uani d ? . 1.000
C17 .5796(4) .8641(4) .61387(18) .052(2) Uani d ? . 1.000
C18 .5284(5) .9045(4) .6310(2) .065(3) Uani d ? . 1.000
C19 .4550(5) .8968(5) .6248(2) .062(3) Uani d ? . 1.000
C20 .4335(4) .8496(5) .6013(2) .063(3) Uani d ? . 1.000
C21 .4832(4) .8087(4) .58377(19) .057(3) Uani d ? . 1.000
C22 .7101(4) .7896(3) .58353(16) .0378(19) Uani d ? . 1.000
C23 .7266(4) .7578(4) .61303(16) .049(2) Uani d ? . 1.000
C24 .7910(5) .7750(5) .62854(19) .065(3) Uani d ? . 1.000
C25 .8398(5) .8220(6) .6148(3) .082(4) Uani d ? . 1.000
C26 .8251(5) .8518(5) .5860(3) .078(3) Uani d ? . 1.000
C27 .7605(4) .8378(4) .56902(18) .062(3) Uani d ? . 1.000
C28 .7071(4) .8288(4) .47190(16) .0387(19) Uani d ? . 1.000
C29 .7825(4) .8227(4) .4744(2) .062(3) Uani d ? . 1.000
C30 .8276(4) .8761(5) .4616(2) .071(3) Uani d ? . 1.000
C31 .7984(6) .9349(5) .4464(2) .069(3) Uani d ? . 1.000
C32 .7240(6) .9407(4) .4428(2) .069(3) Uani d ? . 1.000
C33 .6787(4) .8877(4) .45615(18) .050(2) Uani d ? . 1.000
C34 .5000 .5000 .7941(4) .088(5) Uani d ? ST 1.000
C35 .4766(5) .4415(5) .7763(3) .090(4) Uani d ? . 1.000
C36 .4762(5) .4399(5) .7431(3) .080(3) Uani d ? . 1.000
C37 .5000 .5000 .7248(4) .075(4) Uani d ? ST 1.000
C38 .5000 .5000 .6887(3) .112(6) Uani d ? ST 1.000
H1 .6451 .8559 .5286 .057 Uiso c ? . 1.000
H2 .5662 .8265 .5241 .057 Uiso c ? . 1.000
H3 .4914 .8140 .4914 .075 Uiso c ? . 1.000
H4 .3965 .8131 .4539 .100 Uiso c ? . 1.000
H5 .4177 .7679 .4024 .094 Uiso c ? . 1.000
H6 .5309 .7206 .3891 .093 Uiso c ? . 1.000
H7 .6232 .7168 .4268 .072 Uiso c ? . 1.000
H8 .6301 .8692 .6187 .062 Uiso c ? . 1.000
H9 .5442 .9377 .6473 .078 Uiso c ? . 1.000
H10 .4198 .9240 .6366 .074 Uiso c ? . 1.000
H11 .3829 .8445 .5967 .075 Uiso c ? . 1.000
H12 .4664 .7754 .5678 .068 Uiso c ? . 1.000
H13 .6935 .7241 .6226 .059 Uiso c ? . 1.000
H14 .8014 .7538 .6490 .078 Uiso c ? . 1.000
H15 .8841 .8336 .6257 .098 Uiso c ? . 1.000
H16 .8600 .8840 .5767 .094 Uiso c ? . 1.000
H17 .7510 .8597 .5486 .075 Uiso c ? . 1.000
H18 .8033 .7815 .4850 .074 Uiso c ? . 1.000
H19 .8792 .8715 .4636 .085 Uiso c ? . 1.000
H20 .8294 .9721 .4381 .082 Uiso c ? . 1.000
H21 .7037 .9807 .4312 .083 Uiso c ? . 1.000
H22 .6271 .8927 .4543 .060 Uiso c ? . 1.000
H23 .5000 .5000 .8171 .106 Uiso d ? S 1.000
H24 .4595 .3995 .7875 .108 Uiso c ? . 1.000
H26 .4596 .3973 .7322 .096 Uiso c ? . 1.000

loop_
_atom_site_aniso_label
_atom_site_aniso_U_11
_atom_site_aniso_U_22
_atom_site_aniso_U_33
_atom_site_aniso_U_12
_atom_site_aniso_U_13
_atom_site_aniso_U_23
Mn1 .0417(6) .0370(6) .0434(6) .0029(5) -.0055(5) -.0002(5)
Mn2 .0394(6) .0388(6) .0489(6) -.0045(5) -.0027(5) .0064(6)
P1 .0386(10) .0383(10) .0336(9) .0032(8) -.0021(8) .0012(8)
P2 .0394(10) .0402(10) .0321(9) -.0021(8) -.0030(8) .0041(8)
O1 .072(4) .080(4) .055(3) .008(3) .013(3) -.007(3)
O2 .064(4) .085(5) .097(5) -.015(3) -.020(4) -.017(4)
O3 .095(4) .038(3) .083(4) .014(3) -.007(4) .010(3)
O4 .056(3) .071(4) .072(4) .002(3) -.016(3) .003(3)
O5 .054(3) .064(4) .068(4) .000(3) -.017(3) .009(3)
O6 .069(4) .034(3) .196(8) -.013(3) -.031(5) .008(4)
O7 .054(3) .066(4) .063(3) .008(3) -.011(3) .010(3)
O8 .084(5) .131(6) .073(4) .013(4) .029(4) .043(4)
C1 .047(4) .046(4) .048(5) .003(4) -.011(4) -.001(4)
C2 .074(6) .040(5) .062(6) .010(4) -.003(5) .002(4)
C3 .055(5) .048(5) .049(5) -.007(4) -.009(4) .005(4)
C4 .054(5) .041(4) .038(4) .010(4) -.006(4) .006(3)
C5 .057(5) .037(4) .058(5) -.007(4) .001(4) .004(4)
C6 .045(5) .052(5) .091(7) -.006(4) -.017(5) .019(5)
C7 .045(5) .047(4) .045(4) -.006(4) -.005(4) .006(4)
C8 .058(5) .050(5) .069(6) -.002(4) -.002(5) .016(5)
C9 .063(5) .036(4) .043(4) .003(4) -.002(4) .000(3)
C10 .035(4) .045(4) .036(4) -.005(3) -.002(3) .005(3)
C11 .043(4) .079(5) .066(5) .015(4) -.003(5) .004(5)
C12 .044(5) .118(9) .089(7) .019(5) -.016(5) .005(7)
C13 .056(6) .097(7) .082(7) -.004(5) -.035(6) .010(6)
C14 .080(7) .106(8) .046(5) -.001(6) -.023(5) -.008(5)
C15 .050(5) .078(6) .052(5) .008(4) -.006(4) -.001(5)
C16 .045(4) .039(4) .031(4) .004(3) .002(3) .003(3)
C17 .050(4) .059(5) .047(5) -.008(4) .000(4) .000(4)
C18 .076(6) .053(5) .067(6) .003(5) .003(5) -.018(5)
C19 .063(6) .057(5) .065(6) .002(5) .016(5) .004(5)
C20 .041(4) .061(5) .087(6) .002(4) -.005(5) .011(5)
C21 .052(5) .054(5) .064(5) .000(4) .000(4) -.016(4)
C22 .046(4) .035(4) .033(4) .000(3) .003(3) -.009(3)
C23 .049(4) .056(5) .041(4) .000(4) -.003(4) -.012(4)
C24 .060(5) .078(6) .056(6) .000(5) -.018(4) -.015(5)
C25 .054(6) .106(8) .085(7) -.006(6) -.019(5) -.025(7)
C26 .050(5) .092(7) .092(7) -.036(5) .016(5) -.005(6)
C27 .067(5) .067(5) .053(5) -.030(4) .014(4) -.002(4)
C28 .041(4) .037(4) .038(4) -.001(3) -.008(3) -.009(3)
C29 .051(5) .064(5) .070(6) .000(4) .005(4) .010(5)
C30 .052(5) .071(6) .089(7) -.014(5) .022(5) .005(5)
C31 .092(7) .058(6) .055(6) -.026(5) .020(5) -.005(5)
C32 .102(8) .043(5) .062(6) -.014(5) -.010(5) -.004(4)
C33 .056(5) .043(4) .050(5) -.004(4) -.007(4) .004(4)
C34 .073(9) .105(11) .088(11) -.001(9) .0000 .0000
C35 .079(8) .086(7) .105(9) .005(6) .013(7) .011(7)
C36 .066(6) .074(6) .100(8) .007(5) .000(6) -.021(6)
C37 .067(8) .062(8) .096(11) .022(7) .0000 .0000
C38 .107(12) .164(16) .067(9) .047(12) .0000 .0000

loop_
_atom_type_symbol
_atom_type_scat_dispersion_real
_atom_type_scat_dispersion_imag
_atom_type_scat_source
C .002 .002
;
International Tables for Crystallography (1992, Vol. C, Tables 4.2.6.8 and
6.1.1.1)
;
H .000 .000
;
International Tables for Crystallography (1992, Vol. C, Table 6.1.1.2)
;
Mn .295 .729
;
International Tables for Crystallography (1992, Vol. C, Tables 4.2.6.8 and
6.1.1.1)
;
O .008 .006
;
International Tables for Crystallography (1992, Vol. C, Tables 4.2.6.8 and
6.1.1.1)
;
P .090 .095
;
International Tables for Crystallography (1992, Vol. C, Tables 4.2.6.8 and
6.1.1.1)
;

loop_
_geom_angle_atom_site_label_1
_geom_angle_atom_site_label_2
_geom_angle_atom_site_label_3
_geom_angle_site_symmetry_1
_geom_angle_site_symmetry_3
_geom_angle
_geom_angle_publ_flag
Mn2 Mn1 P1 . . 88.80(6) yes
Mn2 Mn1 C1 . . 174.4(2) yes
Mn2 Mn1 C2 . . 81.9(3) yes
Mn2 Mn1 C3 . . 85.5(3) yes
Mn2 Mn1 C4 . . 90.2(2) yes
P1 Mn1 C1 . . 91.9(2) yes
P1 Mn1 C2 . . 91.4(2) yes
P1 Mn1 C3 . . 173.9(3) yes
P1 Mn1 C4 . . 92.6(2) yes
C1 Mn1 C2 . . 92.5(3) yes
C1 Mn1 C3 . . 93.9(3) yes
C1 Mn1 C4 . . 95.4(3) yes
C2 Mn1 C3 . . 90.0(3) yes
C2 Mn1 C4 . . 171.0(3) yes
C3 Mn1 C4 . . 85.3(3) yes
Mn1 Mn2 P2 . . 87.74(6) yes
Mn1 Mn2 C5 . . 89.5(2) yes
Mn1 Mn2 C6 . . 87.2(3) yes
Mn1 Mn2 C7 . . 80.8(2) yes
Mn1 Mn2 C8 . . 174.8(2) yes
P2 Mn2 C5 . . 89.3(2) yes
P2 Mn2 C6 . . 174.5(3) yes
P2 Mn2 C7 . . 93.7(2) yes
P2 Mn2 C8 . . 92.6(3) yes
C5 Mn2 C6 . . 88.5(3) yes
C5 Mn2 C7 . . 169.8(3) yes
C5 Mn2 C8 . . 95.7(3) yes
C6 Mn2 C7 . . 87.5(3) yes
C6 Mn2 C8 . . 92.7(4) yes
C7 Mn2 C8 . . 93.9(3) yes
Mn1 P1 C9 . . 116.1(2) no
Mn1 P1 C10 . . 113.9(2) no
Mn1 P1 C28 . . 118.3(2) no
C9 P1 C10 . . 104.8(3) no
C9 P1 C28 . . 100.9(3) no
C10 P1 C28 . . 100.6(3) no
Mn2 P2 C9 . . 113.1(2) no
Mn2 P2 C16 . . 117.1(2) no
Mn2 P2 C22 . . 116.2(2) no
C9 P2 C16 . . 99.6(3) no
C9 P2 C22 . . 107.2(3) no
C16 P2 C22 . . 101.8(3) no
Mn1 C1 O1 . . 177.6(7) no
Mn1 C2 O2 . . 176.0(7) no
Mn1 C3 O3 . . 177.4(7) no
Mn1 C4 O4 . . 171.8(6) no
Mn2 C5 O5 . . 176.6(6) no
Mn2 C6 O6 . . 178.6(9) no
Mn2 C7 O7 . . 174.9(7) no
Mn2 C8 O8 . . 178.1(8) no
P1 C9 P2 . . 115.1(4) no
P1 C9 H1 . . 108.0 no
P1 C9 H2 . . 108.0 no
P2 C9 H1 . . 108.0 no
P2 C9 H2 . . 108.0 no
H1 C9 H2 . . 109.5 no
P1 C10 C11 . . 126.0(6) no
P1 C10 C15 . . 117.5(5) no
C11 C10 C15 . . 116.5(6) no
C10 C11 C12 . . 122.3(8) no
C10 C11 H3 . . 118.8 no
C12 C11 H3 . . 118.8 no
C11 C12 C13 . . 119.0(8) no
C11 C12 H4 . . 120.5 no
C13 C12 H4 . . 120.5 no
C12 C13 C14 . . 120.2(8) no
C12 C13 H5 . . 119.9 no
C14 C13 H5 . . 119.9 no
C13 C14 C15 . . 120.6(8) no
C13 C14 H6 . . 119.7 no
C15 C14 H6 . . 119.7 no
C10 C15 C14 . . 121.4(7) no
C10 C15 H7 . . 119.3 no
C14 C15 H7 . . 119.3 no
P2 C16 C17 . . 122.4(5) no
P2 C16 C21 . . 120.0(5) no
C17 C16 C21 . . 117.6(7) no
C16 C17 C18 . . 120.7(7) no
C16 C17 H8 . . 119.6 no
C18 C17 H8 . . 119.7 no
C17 C18 C19 . . 120.5(8) no
C17 C18 H9 . . 119.8 no
C19 C18 H9 . . 119.8 no
C18 C19 C20 . . 118.9(8) no
C18 C19 H10 . . 120.6 no
C20 C19 H10 . . 120.6 no
C19 C20 C21 . . 121.9(7) no
C19 C20 H11 . . 119.0 no
C21 C20 H11 . . 119.0 no
C16 C21 C20 . . 120.4(7) no
C16 C21 H12 . . 119.8 no
C20 C21 H12 . . 119.8 no
P2 C22 C23 . . 116.6(5) no
P2 C22 C27 . . 123.7(5) no
C23 C22 C27 . . 119.6(7) no
C22 C23 C24 . . 120.1(7) no
C22 C23 H13 . . 120.0 no
C24 C23 H13 . . 119.9 no
C23 C24 C25 . . 120.7(8) no
C23 C24 H14 . . 119.7 no
C25 C24 H14 . . 119.7 no
C24 C25 C26 . . 119.7(8) no
C24 C25 H15 . . 120.2 no
C26 C25 H15 . . 120.2 no
C25 C26 C27 . . 122.9(8) no
C25 C26 H16 . . 118.6 no
C27 C26 H16 . . 118.6 no
C22 C27 C26 . . 117.0(7) no
C22 C27 H17 . . 121.5 no
C26 C27 H17 . . 121.5 no
P1 C28 C29 . . 121.5(6) no
P1 C28 C33 . . 119.9(5) no
C29 C28 C33 . . 118.6(7) no
C28 C29 C30 . . 120.5(8) no
C28 C29 H18 . . 119.8 no
C30 C29 H18 . . 119.8 no
C29 C30 C31 . . 120.2(8) no
C29 C30 H19 . . 119.9 no
C31 C30 H19 . . 119.9 no
C30 C31 C32 . . 120.1(8) no
C30 C31 H20 . . 120.0 no
C32 C31 H20 . . 120.0 no
C31 C32 C33 . . 119.7(8) no
C31 C32 H21 . . 120.1 no
C33 C32 H21 . . 120.1 no
C28 C33 C32 . . 120.9(7) no
C28 C33 H22 . . 119.6 no
C32 C33 H22 . . 119.6 no
C35 C34 C35 . 5_665 114.6(14) no
C35 C34 H23 . . 122.7 no
C35 C34 H23 5_665 . 122.7 no
C34 C35 C36 . . 123.9(11) no
C34 C35 H24 . . 118.0 no
C36 C35 H24 . . 118.0 no
C35 C36 C37 . . 121.3(10) no
C35 C36 H26 . . 119.3 no
C37 C36 H26 . . 119.3 no
C36 C37 C36 . 5_665 114.9(13) no
C36 C37 C38 . . 122.5(6) no
C36 C37 C38 5_665 . 122.5(6) no

loop_
_geom_bond_atom_site_label_1
_geom_bond_atom_site_label_2
_geom_bond_site_symmetry_1
_geom_bond_site_symmetry_2
_geom_bond_distance
_geom_bond_publ_flag
Mn1 Mn2 . . 2.9338(14) yes
Mn1 P1 . . 2.314(2) yes
Mn1 C1 . . 1.778(8) yes
Mn1 C2 . . 1.832(9) yes
Mn1 C3 . . 1.833(8) yes
Mn1 C4 . . 1.817(8) yes
Mn2 P2 . . 2.307(2) yes
Mn2 C5 . . 1.836(9) yes
Mn2 C6 . . 1.812(8) yes
Mn2 C7 . . 1.827(7) yes
Mn2 C8 . . 1.782(9) yes
P1 C9 . . 1.843(7) no
P1 C10 . . 1.821(6) no
P1 C28 . . 1.839(7) no
P2 C9 . . 1.820(7) no
P2 C16 . . 1.837(7) no
P2 C22 . . 1.824(7) no
O1 C1 . . 1.160(8) no
O2 C2 . . 1.154(9) no
O3 C3 . . 1.142(8) no
O4 C4 . . 1.147(8) no
O5 C5 . . 1.153(8) no
O6 C6 . . 1.136(8) no
O7 C7 . . 1.149(8) no
O8 C8 . . 1.144(9) no
C9 H1 . . .95 no
C9 H2 . . .95 no
C10 C11 . . 1.378(9) no
C10 C15 . . 1.393(9) no
C11 C12 . . 1.388(11) no
C11 H3 . . .95 no
C12 C13 . . 1.360(13) no
C12 H4 . . .95 no
C13 C14 . . 1.366(12) no
C13 H5 . . .95 no
C14 C15 . . 1.361(10) no
C14 H6 . . .95 no
C15 H7 . . .95 no
C16 C17 . . 1.400(9) no
C16 C21 . . 1.386(9) no
C17 C18 . . 1.388(10) no
C17 H8 . . .95 no
C18 C19 . . 1.374(11) no
C18 H9 . . .95 no
C19 C20 . . 1.357(11) no
C19 H10 . . .95 no
C20 C21 . . 1.382(10) no
C20 H11 . . .95 no
C21 H12 . . .95 no
C22 C23 . . 1.385(9) no
C22 C27 . . 1.409(9) no
C23 C24 . . 1.376(10) no
C23 H13 . . .95 no
C24 C25 . . 1.365(12) no
C24 H14 . . .95 no
C25 C26 . . 1.338(13) no
C25 H15 . . .95 no
C26 C27 . . 1.397(11) no
C26 H16 . . .95 no
C27 H17 . . .95 no
C28 C29 . . 1.387(9) no
C28 C33 . . 1.362(9) no
C29 C30 . . 1.382(10) no
C29 H18 . . .95 no
C30 C31 . . 1.357(11) no
C30 H19 . . .95 no
C31 C32 . . 1.371(12) no
C31 H20 . . .95 no
C32 C33 . . 1.389(10) no
C32 H21 . . .95 no
C33 H22 . . .95 no
C34 C35 . . 1.368(12) no
C34 C35 . 5_665 1.368(12) no
C34 H23 . . .95 no
C35 C36 . . 1.373(13) no
C35 H24 . . .95 no
C36 C37 . . 1.401(12) no
C36 H26 . . .95 no
C37 C38 . . 1.496(18) no

loop_
_geom_contact_atom_site_label_1
_geom_contact_atom_site_label_2
_geom_contact_distance
_geom_contact_site_symmetry_2
_geom_contact_publ_flag
O1 C23 3.484(9) 15_654 no
O1 C12 3.512(10) 14_565 no
O2 O2 3.484(12) 5_665 no
O3 C32 3.370(10) 10_645 no
O3 C30 3.503(10) 10_645 no
O3 C33 3.579(9) 10_645 no
O3 C27 3.583(9) 10_645 no
O4 C20 3.508(10) 14_565 no
O4 C21 3.577(9) 14_565 no
O5 O6 3.094(8) 5_665 no
O6 O6 2.901(12) 5_665 no
O6 C6 3.067(9) 5_665 no
O6 C5 3.199(9) 5_665 no
O6 C26 3.406(10) 10_645 no
O7 C13 3.465(11) 16_665 no
O8 C25 3.579(11) 14_465 no
C3 C31 3.484(11) 10_645 no
C6 C6 3.582(15) 5_665 no
C19 C31 3.484(12) 12_455 no
O(6) C(6) 3.067(9) 5_665 no

loop_
_geom_torsion_atom_site_label_1
_geom_torsion_atom_site_label_2
_geom_torsion_atom_site_label_3
_geom_torsion_atom_site_label_4
_geom_torsion_site_symmetry_2
_geom_torsion_site_symmetry_3
_geom_torsion_site_symmetry_4
_geom_torsion
_geom_torsion_publ_flag
Mn1 Mn2 P2 C9 . . . 41.7(3) no
Mn1 Mn2 P2 C16 . . . 156.6(2) no
Mn1 Mn2 P2 C22 . . . -82.9(2) no
Mn1 P1 C9 P2 . . . -1.2(5) no
Mn1 P1 C10 C11 . . . 121.3(6) no
Mn1 P1 C10 C15 . . . -58.5(6) no
Mn1 P1 C28 C29 . . . -25.8(7) no
Mn1 P1 C28 C33 . . . 157.3(5) no
Mn2 Mn1 P1 C9 . . . 24.9(3) no
Mn2 Mn1 P1 C10 . . . -97.0(2) no
Mn2 Mn1 P1 C28 . . . 145.1(2) no
Mn2 P2 C9 P1 . . . -33.4(5) no
Mn2 P2 C16 C17 . . . 130.9(5) no
Mn2 P2 C16 C21 . . . -49.6(7) no
Mn2 P2 C22 C23 . . . -52.5(6) no
Mn2 P2 C22 C27 . . . 125.7(6) no
P1 Mn1 Mn2 P2 . . . -33.25(7) yes
P1 Mn1 Mn2 C5 . . . 56.1(2) no
P1 Mn1 Mn2 C6 . . . 144.7(2) no
P1 Mn1 Mn2 C7 . . . -127.4(2) no
P1 Mn1 Mn2 C8 . . . -127(3) no
P1 C9 P2 C16 . . . -158.4(4) no
P1 C9 P2 C22 . . . 96.0(4) no
P1 C10 C11 C12 . . . -179.5(7) no
P1 C10 C15 C14 . . . -179.0(7) no
P1 C28 C29 C30 . . . -175.9(6) no
P1 C28 C33 C32 . . . 177.2(6) no
P2 Mn2 Mn1 C1 . . . -131(2) no
P2 Mn2 Mn1 C2 . . . -124.8(2) no
P2 Mn2 Mn1 C3 . . . 144.6(2) no
P2 Mn2 Mn1 C4 . . . 59.3(2) no
P2 C9 P1 C10 . . . 125.4(4) no
P2 C9 P1 C28 . . . -130.4(4) no
P2 C16 C17 C18 . . . 177.8(6) no
P2 C16 C21 C20 . . . -177.9(6) no
P2 C22 C23 C24 . . . -179.7(6) no
P2 C22 C27 C26 . . . -179.3(6) no
C1 Mn1 P1 C9 . . . -160.6(3) no
C1 Mn1 P1 C10 . . . 77.5(3) no
C1 Mn1 P1 C28 . . . -40.4(3) no
C2 Mn1 Mn2 C5 . . . -35.5(3) no
C2 Mn1 Mn2 C6 . . . 53.1(3) no
C2 Mn1 Mn2 C7 . . . 141.0(3) no
C2 Mn1 Mn2 C8 . . . 141(3) no
C2 Mn1 P1 C9 . . . 106.8(4) no
C2 Mn1 P1 C10 . . . -15.1(3) no
C2 Mn1 P1 C28 . . . -133.0(3) no
C3 Mn1 Mn2 C5 . . . -126.1(3) no
C3 Mn1 Mn2 C6 . . . -37.5(3) no
C3 Mn1 Mn2 C7 . . . 50.4(3) no
C3 Mn1 Mn2 C8 . . . 51(3) no
C4 Mn1 Mn2 C5 . . . 148.7(3) no
C4 Mn1 Mn2 C6 . . . -122.8(3) no
C4 Mn1 Mn2 C7 . . . -34.8(3) no
C4 Mn1 Mn2 C8 . . . -35(3) no
C4 Mn1 P1 C9 . . . -65.2(4) no
C4 Mn1 P1 C10 . . . 172.9(3) no
C4 Mn1 P1 C28 . . . 55.0(3) no
C5 Mn2 P2 C9 . . . -47.9(4) no
C5 Mn2 P2 C16 . . . 67.0(3) no
C5 Mn2 P2 C22 . . . -172.5(3) no
C7 Mn2 P2 C9 . . . 122.4(4) no
C7 Mn2 P2 C16 . . . -122.7(3) no
C7 Mn2 P2 C22 . . . -2.3(3) no
C8 Mn2 P2 C9 . . . -143.6(4) no
C8 Mn2 P2 C16 . . . -28.7(3) no
C8 Mn2 P2 C22 . . . 91.8(3) no
C9 P1 C10 C11 . . . -6.6(7) no
C9 P1 C10 C15 . . . 173.5(6) no
C9 P1 C28 C29 . . . 102.0(7) no
C9 P1 C28 C33 . . . -75.0(6) no
C9 P2 C16 C17 . . . -106.8(6) no
C9 P2 C16 C21 . . . 72.6(6) no
C9 P2 C22 C23 . . . 180.0(5) no
C9 P2 C22 C27 . . . -1.9(7) no
C10 P1 C28 C29 . . . -150.5(6) no
C10 P1 C28 C33 . . . 32.5(6) no
C10 C11 C12 C13 . . . -1.4(14) no
C10 C15 C14 C13 . . . -1.5(15) no
C11 C10 P1 C28 . . . -111.0(7) no
C11 C10 C15 C14 . . . 1.1(12) no
C11 C12 C13 C14 . . . 1.1(16) no
C12 C11 C10 C15 . . . .3(12) no
C12 C13 C14 C15 . . . .3(16) no
C15 C10 P1 C28 . . . 69.2(6) no
C16 P2 C22 C23 . . . 75.9(6) no
C16 P2 C22 C27 . . . -105.9(6) no
C16 C17 C18 C19 . . . 1.2(13) no
C16 C21 C20 C19 . . . -1.2(13) no
C17 C16 P2 C22 . . . 3.1(6) no
C17 C16 C21 C20 . . . 1.6(11) no
C17 C18 C19 C20 . . . -.7(14) no
C18 C17 C16 C21 . . . -1.7(11) no
C18 C19 C20 C21 . . . .7(13) no
C21 C16 P2 C22 . . . -177.4(6) no
C22 C23 C24 C25 . . . -1.5(13) no
C22 C27 C26 C25 . . . -.3(14) no
C23 C22 C27 C26 . . . -1.2(11) no
C23 C24 C25 C26 . . . .0(15) no
C24 C23 C22 C27 . . . 2.0(11) no
C24 C25 C26 C27 . . . .9(16) no
C28 C29 C30 C31 . . . -.3(14) no
C28 C33 C32 C31 . . . -2.1(12) no
C29 C28 C33 C32 . . . .1(11) no
C29 C30 C31 C32 . . . -1.7(14) no
C30 C29 C28 C33 . . . 1.1(12) no
C30 C31 C32 C33 . . . 2.9(13) no
C34 C35 C36 C37 . . . -.5(14) no
C34 C35 C36 C37 5_665 5_665 . -.5(14) no
C35 C34 C35 C36 . 5_665 5_665 .3(7) no
C35 C36 C37 C36 . . 5_665 .2(7) no
C35 C36 C37 C38 . . . -179.8(7) no
